data_7024081
loop_
_publ_author_name
'Gaderbauer, Walter'
'Balatoni, Istvan'
'Wagner, Harald'
'Baumgartner, Judith'
'Marschner, Christoph'

_publ_section_title
;
 Synthesis and structural diversity of oligosilanylzinc compounds.
;
_journal_issue 6
_journal_name_full 'Dalton transactions (Cambridge, England : 2003)'
_journal_page_first 1598
_journal_page_last 1603
_journal_paper_doi 10.1039/b910463a
_journal_volume 39
_journal_year 2010
_chemical_formula_sum 'C51 H123 Cl K O12 Si14 Zn2'
_chemical_formula_weight 1527.04
_chemical_name_systematic
;
?
;
_space_group_IT_number 2
_symmetry_cell_setting triclinic
_symmetry_space_group_name_Hall '-P 1'
_symmetry_space_group_name_H-M 'P -1'
_atom_sites_solution_hydrogens geom
_atom_sites_solution_primary direct
_atom_sites_solution_secondary difmap
_audit_creation_method SHELXL-97
_cell_angle_alpha 98.67(3)
_cell_angle_beta 105.65(3)
_cell_angle_gamma 100.28(3)
_cell_formula_units_Z 2
_cell_length_a 12.652(3)
_cell_length_b 16.971(3)
_cell_length_c 21.022(4)
_cell_measurement_temperature 100(2)
_cell_volume 4181.4(18)
_computing_cell_refinement 'Bruker XSCANS'
_computing_data_collection 'Bruker XSCANS'
_computing_data_reduction 'Bruker SHELXTL'
_computing_molecular_graphics 'Bruker SHELXTL'
_computing_publication_material 'Bruker SHELXTL'
_computing_structure_refinement 'SHELXL-97 (Sheldrick, 1997)'
_computing_structure_solution 'SHELXS-97 (Sheldrick, 1990)'
_diffrn_ambient_temperature 100(2)
_diffrn_measured_fraction_theta_full 0.983
_diffrn_measured_fraction_theta_max 0.984
_diffrn_measurement_device_type 'Bruker SMART APEX'
_diffrn_measurement_method '\w scans'
_diffrn_radiation_monochromator graphite
_diffrn_radiation_source 'fine-focus sealed tube'
_diffrn_radiation_type MoK\a
_diffrn_radiation_wavelength 0.71073
_diffrn_reflns_av_R_equivalents 0.1056
_diffrn_reflns_av_sigmaI/netI 0.2277
_diffrn_reflns_limit_h_max 15
_diffrn_reflns_limit_h_min -15
_diffrn_reflns_limit_k_max 21
_diffrn_reflns_limit_k_min -21
_diffrn_reflns_limit_l_max 26
_diffrn_reflns_limit_l_min -26
_diffrn_reflns_number 33510
_diffrn_reflns_theta_full 26.33
_diffrn_reflns_theta_max 26.33
_diffrn_reflns_theta_min 1.44
_exptl_absorpt_coefficient_mu 0.901
_exptl_absorpt_correction_T_max 0.8474
_exptl_absorpt_correction_T_min 0.7738
_exptl_absorpt_correction_type multi-scan
_exptl_absorpt_process_details SADABS
_exptl_crystal_colour colorless
_exptl_crystal_density_diffrn 1.213
_exptl_crystal_density_method 'not measured'
_exptl_crystal_description blocks
_exptl_crystal_F_000 1634
_exptl_crystal_size_max 0.30
_exptl_crystal_size_mid 0.28
_exptl_crystal_size_min 0.19
_refine_diff_density_max 0.778
_refine_diff_density_min -0.671
_refine_diff_density_rms 0.101
_refine_ls_extinction_method none
_refine_ls_goodness_of_fit_ref 0.931
_refine_ls_hydrogen_treatment constr
_refine_ls_matrix_type full
_refine_ls_number_parameters 747
_refine_ls_number_reflns 16748
_refine_ls_number_restraints 9
_refine_ls_restrained_S_all 0.932
_refine_ls_R_factor_all 0.1713
_refine_ls_R_factor_gt 0.0712
_refine_ls_shift/su_max 0.002
_refine_ls_shift/su_mean 0.000
_refine_ls_structure_factor_coef Fsqd
_refine_ls_weighting_details 'calc w=1/[\s^2^(Fo^2^)+(0.0000P)^2^+0.0000P] where P=(Fo^2^+2Fc^2^)/3'
_refine_ls_weighting_scheme calc
_refine_ls_wR_factor_gt 0.1373
_refine_ls_wR_factor_ref 0.1679
_reflns_number_gt 7856
_reflns_number_total 16748
_reflns_threshold_expression >2sigma(I)
_cod_data_source_file b910463a.txt
_cod_data_source_block 317j
_cod_original_cell_volume 4181.3(14)
_cod_original_sg_symbol_H-M P-1
_cod_database_code 7024081

loop_
_symmetry_equiv_pos_as_xyz
'x, y, z'
'-x, -y, -z'

loop_
_atom_site_label
_atom_site_type_symbol
_atom_site_fract_x
_atom_site_fract_y
_atom_site_fract_z
_atom_site_U_iso_or_equiv
_atom_site_adp_type
_atom_site_occupancy
_atom_site_symmetry_multiplicity
_atom_site_calc_flag
_atom_site_refinement_flags
_atom_site_disorder_assembly
_atom_site_disorder_group
Zn1 Zn 0.65957(6) 0.27377(4) 0.79398(4) 0.0283(2) Uani 1 1 d . . .
Zn2 Zn 0.58259(6) 0.19027(4) 0.64269(4) 0.02736(19) Uani 1 1 d . . .
Cl1 Cl 0.51085(14) 0.15050(10) 0.73418(8) 0.0423(4) Uani 1 1 d . . .
K1 K 0.13896(11) 0.80290(8) 0.78432(7) 0.0306(3) Uani 1 1 d . . .
O1 O -0.0364(4) 0.8021(3) 0.6586(2) 0.0392(11) Uani 1 1 d . . .
O2 O -0.0919(3) 0.7081(3) 0.7494(2) 0.0392(11) Uani 1 1 d . . .
O3 O 0.0289(3) 0.7800(3) 0.8885(2) 0.0346(11) Uani 1 1 d . . .
O4 O 0.1215(3) 0.9393(2) 0.8846(2) 0.0331(11) Uani 1 1 d . . .
O5 O 0.2924(3) 0.9581(3) 0.8259(2) 0.0372(11) Uani 1 1 d . . .
O6 O 0.1773(3) 0.9017(3) 0.6862(2) 0.0363(11) Uani 1 1 d . . .
O7 O 0.1774(4) 0.6850(3) 0.6838(2) 0.0442(12) Uani 1 1 d . . .
O8 O 0.1477(4) 0.6426(3) 0.8026(3) 0.0526(14) Uani 1 1 d . . .
O9 O 0.3192(4) 0.7743(3) 0.8947(2) 0.0507(14) Uani 1 1 d . . .
O10 O 0.5507(4) 0.8645(3) 0.9744(2) 0.0586(15) Uani 1 1 d . . .
O11 O 0.6555(4) 0.7858(3) 0.8676(2) 0.0487(13) Uani 1 1 d . . .
O12 O 0.4087(4) 0.7643(3) 0.7308(2) 0.0454(12) Uani 1 1 d . . .
Si1 Si 0.49562(14) 0.30350(10) 0.62466(8) 0.0272(4) Uani 1 1 d . . .
Si2 Si 0.32544(15) 0.27749(11) 0.65191(9) 0.0322(5) Uani 1 1 d . . .
Si3 Si 0.37310(15) 0.32585(11) 0.76983(9) 0.0334(5) Uani 1 1 d . . .
Si4 Si 0.56639(15) 0.38298(11) 0.80311(9) 0.0294(4) Uani 1 1 d . . .
Si5 Si 0.59071(15) 0.42425(11) 0.70571(9) 0.0293(4) Uani 1 1 d . . .
Si6 Si 0.47170(15) 0.32891(11) 0.51645(9) 0.0310(4) Uani 1 1 d . . .
Si7 Si 0.63294(17) 0.48640(11) 0.89964(9) 0.0369(5) Uani 1 1 d . . .
Si8 Si 0.71658(14) 0.10926(10) 0.63523(8) 0.0250(4) Uani 1 1 d . . .
Si9 Si 0.70756(15) 0.01403(10) 0.70456(8) 0.0281(4) Uani 1 1 d . . .
Si10 Si 0.78048(15) 0.09276(11) 0.81640(9) 0.0321(5) Uani 1 1 d . . .
Si11 Si 0.83068(14) 0.22856(11) 0.80512(9) 0.0296(4) Uani 1 1 d . . .
Si12 Si 0.88046(14) 0.20244(11) 0.70575(9) 0.0332(5) Uani 1 1 d . . .
Si13 Si 0.74067(14) 0.06361(11) 0.53036(9) 0.0292(4) Uani 1 1 d . . .
Si14 Si 0.97515(15) 0.31241(12) 0.89635(9) 0.0357(5) Uani 1 1 d . . .
C1 C 0.2455(5) 0.1680(4) 0.6222(3) 0.0461(19) Uani 1 1 d . . .
H1A H 0.2297 0.1518 0.5732 0.069 Uiso 1 1 calc R . .
H1B H 0.1742 0.1618 0.6331 0.069 Uiso 1 1 calc R . .
H1C H 0.2906 0.1331 0.6447 0.069 Uiso 1 1 calc R . .
C2 C 0.2228(5) 0.3368(5) 0.6106(3) 0.052(2) Uani 1 1 d . . .
H2A H 0.1606 0.3332 0.6304 0.078 Uiso 1 1 calc R . .
H2B H 0.1928 0.3136 0.5620 0.078 Uiso 1 1 calc R . .
H2C H 0.2617 0.3943 0.6181 0.078 Uiso 1 1 calc R . .
C3 C 0.3412(5) 0.2446(4) 0.8193(3) 0.0449(19) Uani 1 1 d . . .
H3A H 0.2631 0.2132 0.7985 0.067 Uiso 1 1 calc R . .
H3B H 0.3515 0.2710 0.8660 0.067 Uiso 1 1 calc R . .
H3C H 0.3926 0.2077 0.8189 0.067 Uiso 1 1 calc R . .
C4 C 0.2869(6) 0.4031(4) 0.7856(3) 0.050(2) Uani 1 1 d . . .
H4A H 0.3000 0.4199 0.8343 0.075 Uiso 1 1 calc R . .
H4B H 0.2066 0.3782 0.7632 0.075 Uiso 1 1 calc R . .
H4C H 0.3095 0.4511 0.7674 0.075 Uiso 1 1 calc R . .
C5 C 0.7454(5) 0.4561(4) 0.7124(3) 0.0401(17) Uani 1 1 d . . .
H5A H 0.7832 0.5017 0.7511 0.060 Uiso 1 1 calc R . .
H5B H 0.7524 0.4733 0.6709 0.060 Uiso 1 1 calc R . .
H5C H 0.7807 0.4097 0.7185 0.060 Uiso 1 1 calc R . .
C6 C 0.5287(5) 0.5151(4) 0.6874(3) 0.0390(17) Uani 1 1 d . . .
H6A H 0.5433 0.5303 0.6468 0.059 Uiso 1 1 calc R . .
H6B H 0.5637 0.5615 0.7258 0.059 Uiso 1 1 calc R . .
H6C H 0.4472 0.5005 0.6800 0.059 Uiso 1 1 calc R . .
C7 C 0.6145(5) 0.3689(4) 0.5074(3) 0.0379(17) Uani 1 1 d . . .
H7A H 0.6537 0.4186 0.5421 0.057 Uiso 1 1 calc R . .
H7B H 0.6052 0.3817 0.4626 0.057 Uiso 1 1 calc R . .
H7C H 0.6589 0.3272 0.5127 0.057 Uiso 1 1 calc R . .
C8 C 0.4030(6) 0.2312(4) 0.4509(3) 0.0437(18) Uani 1 1 d . . .
H8A H 0.4532 0.1932 0.4558 0.066 Uiso 1 1 calc R . .
H8B H 0.3887 0.2435 0.4057 0.066 Uiso 1 1 calc R . .
H8C H 0.3315 0.2061 0.4571 0.066 Uiso 1 1 calc R . .
C9 C 0.3847(5) 0.4066(4) 0.4960(3) 0.0372(17) Uani 1 1 d . . .
H9A H 0.3811 0.4157 0.4506 0.056 Uiso 1 1 calc R . .
H9B H 0.4196 0.4583 0.5290 0.056 Uiso 1 1 calc R . .
H9C H 0.3082 0.3861 0.4977 0.056 Uiso 1 1 calc R . .
C10 C 0.5611(7) 0.5743(4) 0.8940(4) 0.062(2) Uani 1 1 d . . .
H10A H 0.5766 0.6012 0.8583 0.094 Uiso 1 1 calc R . .
H10B H 0.5898 0.6138 0.9373 0.094 Uiso 1 1 calc R . .
H10C H 0.4796 0.5536 0.8834 0.094 Uiso 1 1 calc R . .
C11 C 0.7872(6) 0.5279(4) 0.9173(4) 0.057(2) Uani 1 1 d . . .
H11A H 0.8143 0.5738 0.9564 0.085 Uiso 1 1 calc R . .
H11B H 0.8007 0.5469 0.8778 0.085 Uiso 1 1 calc R . .
H11C H 0.8276 0.4847 0.9269 0.085 Uiso 1 1 calc R . .
C12 C 0.6147(6) 0.4454(4) 0.9752(3) 0.051(2) Uani 1 1 d . . .
H12A H 0.6421 0.4901 1.0152 0.076 Uiso 1 1 calc R . .
H12B H 0.6577 0.4032 0.9824 0.076 Uiso 1 1 calc R . .
H12C H 0.5346 0.4216 0.9673 0.076 Uiso 1 1 calc R . .
C13 C 0.5610(5) -0.0504(4) 0.6856(3) 0.0382(17) Uani 1 1 d . . .
H13A H 0.5615 -0.0882 0.7165 0.057 Uiso 1 1 calc R . .
H13B H 0.5353 -0.0816 0.6389 0.057 Uiso 1 1 calc R . .
H13C H 0.5098 -0.0148 0.6915 0.057 Uiso 1 1 calc R . .
C14 C 0.8011(6) -0.0601(4) 0.6965(3) 0.0464(19) Uani 1 1 d . . .
H14A H 0.7777 -0.0910 0.6498 0.070 Uiso 1 1 calc R . .
H14B H 0.7944 -0.0981 0.7267 0.070 Uiso 1 1 calc R . .
H14C H 0.8797 -0.0295 0.7089 0.070 Uiso 1 1 calc R . .
C15 C 0.6802(6) 0.0805(4) 0.8690(3) 0.0463(19) Uani 1 1 d . . .
H15A H 0.7178 0.1129 0.9150 0.069 Uiso 1 1 calc R . .
H15B H 0.6583 0.0226 0.8706 0.069 Uiso 1 1 calc R . .
H15C H 0.6128 0.0996 0.8486 0.069 Uiso 1 1 calc R . .
C16 C 0.9021(6) 0.0518(5) 0.8630(3) 0.059(2) Uani 1 1 d . . .
H16A H 0.8751 -0.0061 0.8630 0.088 Uiso 1 1 calc R . .
H16B H 0.9335 0.0831 0.9097 0.088 Uiso 1 1 calc R . .
H16C H 0.9607 0.0571 0.8405 0.088 Uiso 1 1 calc R . .
C17 C 0.9146(6) 0.2947(4) 0.6691(3) 0.056(2) Uani 1 1 d . . .
H17A H 0.9508 0.2812 0.6344 0.083 Uiso 1 1 calc R . .
H17B H 0.9659 0.3398 0.7050 0.083 Uiso 1 1 calc R . .
H17C H 0.8449 0.3113 0.6487 0.083 Uiso 1 1 calc R . .
C18 C 1.0093(5) 0.1584(5) 0.7235(3) 0.054(2) Uani 1 1 d . . .
H18A H 1.0745 0.2007 0.7532 0.081 Uiso 1 1 calc R . .
H18B H 1.0237 0.1395 0.6809 0.081 Uiso 1 1 calc R . .
H18C H 0.9968 0.1122 0.7456 0.081 Uiso 1 1 calc R . .
C19 C 0.7451(6) 0.1503(4) 0.4856(3) 0.0453(19) Uani 1 1 d . . .
H19A H 0.7566 0.1326 0.4419 0.068 Uiso 1 1 calc R . .
H19B H 0.8073 0.1962 0.5130 0.068 Uiso 1 1 calc R . .
H19C H 0.6737 0.1676 0.4784 0.068 Uiso 1 1 calc R . .
C20 C 0.6220(5) -0.0223(4) 0.4727(3) 0.0391(17) Uani 1 1 d . . .
H20A H 0.6378 -0.0381 0.4300 0.059 Uiso 1 1 calc R . .
H20B H 0.5512 -0.0040 0.4638 0.059 Uiso 1 1 calc R . .
H20C H 0.6154 -0.0694 0.4943 0.059 Uiso 1 1 calc R . .
C21 C 0.8754(5) 0.0275(4) 0.5400(3) 0.0434(18) Uani 1 1 d . . .
H21A H 0.9400 0.0737 0.5631 0.065 Uiso 1 1 calc R . .
H21B H 0.8799 0.0052 0.4952 0.065 Uiso 1 1 calc R . .
H21C H 0.8764 -0.0152 0.5666 0.065 Uiso 1 1 calc R . .
C22 C 0.9175(5) 0.3306(4) 0.9703(3) 0.0437(18) Uani 1 1 d . . .
H22A H 0.9726 0.3731 1.0069 0.066 Uiso 1 1 calc R . .
H22B H 0.9034 0.2797 0.9865 0.066 Uiso 1 1 calc R . .
H22C H 0.8468 0.3484 0.9559 0.066 Uiso 1 1 calc R . .
C23 C 1.0253(6) 0.4140(4) 0.8753(3) 0.051(2) Uani 1 1 d . . .
H23A H 1.0792 0.4511 0.9159 0.077 Uiso 1 1 calc R . .
H23B H 0.9607 0.4379 0.8590 0.077 Uiso 1 1 calc R . .
H23C H 1.0620 0.4057 0.8401 0.077 Uiso 1 1 calc R . .
C24 C 1.1022(5) 0.2677(5) 0.9233(3) 0.057(2) Uani 1 1 d . . .
H24A H 1.0804 0.2167 0.9380 0.086 Uiso 1 1 calc R . .
H24B H 1.1606 0.3068 0.9608 0.086 Uiso 1 1 calc R . .
H24C H 1.1318 0.2562 0.8852 0.086 Uiso 1 1 calc R . .
C25 C -0.1091(6) 0.7218(4) 0.6365(3) 0.0455(19) Uani 1 1 d . . .
H25A H -0.0640 0.6803 0.6326 0.055 Uiso 1 1 calc R . .
H25B H -0.1634 0.7170 0.5915 0.055 Uiso 1 1 calc R . .
C26 C -0.1716(5) 0.7071(4) 0.6867(3) 0.0410(18) Uani 1 1 d . . .
H26A H -0.2135 0.7504 0.6925 0.049 Uiso 1 1 calc R . .
H26B H -0.2265 0.6535 0.6703 0.049 Uiso 1 1 calc R . .
C27 C -0.1444(5) 0.7014(4) 0.8009(3) 0.0415(18) Uani 1 1 d . . .
H27A H -0.2013 0.6489 0.7885 0.050 Uiso 1 1 calc R . .
H27B H -0.1828 0.7468 0.8064 0.050 Uiso 1 1 calc R . .
C28 C -0.0541(5) 0.7052(4) 0.8660(3) 0.0422(18) Uani 1 1 d . . .
H28A H -0.0903 0.6974 0.9016 0.051 Uiso 1 1 calc R . .
H28B H -0.0167 0.6594 0.8595 0.051 Uiso 1 1 calc R . .
C29 C -0.0109(5) 0.8465(4) 0.9140(3) 0.0389(17) Uani 1 1 d . . .
H29A H -0.0412 0.8338 0.9510 0.047 Uiso 1 1 calc R . .
H29B H -0.0725 0.8565 0.8778 0.047 Uiso 1 1 calc R . .
C30 C 0.0838(5) 0.9210(4) 0.9399(3) 0.0354(16) Uani 1 1 d . . .
H30A H 0.0577 0.9678 0.9597 0.042 Uiso 1 1 calc R . .
H30B H 0.1463 0.9109 0.9753 0.042 Uiso 1 1 calc R . .
C31 C 0.2074(6) 1.0124(4) 0.9040(3) 0.0448(19) Uani 1 1 d . . .
H31A H 0.2717 1.0079 0.9414 0.054 Uiso 1 1 calc R . .
H31B H 0.1780 1.0595 0.9197 0.054 Uiso 1 1 calc R . .
C32 C 0.2451(6) 1.0247(4) 0.8439(3) 0.0432(18) Uani 1 1 d . . .
H32A H 0.1801 1.0266 0.8057 0.052 Uiso 1 1 calc R . .
H32B H 0.3020 1.0770 0.8549 0.052 Uiso 1 1 calc R . .
C33 C 0.3440(6) 0.9680(4) 0.7741(3) 0.0431(18) Uani 1 1 d . . .
H33A H 0.3780 0.9208 0.7655 0.052 Uiso 1 1 calc R . .
H33B H 0.4058 1.0180 0.7906 0.052 Uiso 1 1 calc R . .
C34 C 0.2639(6) 0.9746(4) 0.7079(3) 0.0413(18) Uani 1 1 d . . .
H34A H 0.2315 1.0231 0.7146 0.050 Uiso 1 1 calc R . .
H34B H 0.3041 0.9801 0.6739 0.050 Uiso 1 1 calc R . .
C35 C 0.0830(5) 0.9107(4) 0.6357(3) 0.0432(19) Uani 1 1 d . . .
H35A H 0.1077 0.9324 0.5996 0.052 Uiso 1 1 calc R . .
H35B H 0.0452 0.9499 0.6556 0.052 Uiso 1 1 calc R . .
C36 C 0.0025(6) 0.8284(4) 0.6067(3) 0.0426(18) Uani 1 1 d . . .
H36A H -0.0619 0.8326 0.5692 0.051 Uiso 1 1 calc R . .
H36B H 0.0412 0.7886 0.5888 0.051 Uiso 1 1 calc R . .
C37 C 0.1732(7) 0.6037(5) 0.6913(4) 0.069(3) Uani 1 1 d . . .
H37A H 0.2503 0.5960 0.7103 0.082 Uiso 1 1 calc R . .
H37B H 0.1374 0.5655 0.6470 0.082 Uiso 1 1 calc R . .
C38 C 0.1059(7) 0.5874(4) 0.7379(5) 0.066(3) Uani 1 1 d . . .
H38A H 0.0274 0.5907 0.7161 0.079 Uiso 1 1 calc R . .
H38B H 0.1039 0.5309 0.7449 0.079 Uiso 1 1 calc R . .
C39 C 0.2498(6) 0.6333(5) 0.8450(5) 0.080(3) Uani 1 1 d . . .
H39A H 0.3089 0.6406 0.8222 0.095 Uiso 1 1 calc R . .
H39B H 0.2398 0.5775 0.8544 0.095 Uiso 1 1 calc R . .
C40 C 0.2852(7) 0.6946(6) 0.9090(4) 0.075(3) Uani 1 1 d . . .
H40A H 0.2218 0.6936 0.9283 0.090 Uiso 1 1 calc R . .
H40B H 0.3488 0.6822 0.9421 0.090 Uiso 1 1 calc R . .
C41 C 0.3498(6) 0.8412(6) 0.9509(4) 0.080(3) Uani 1 1 d . . .
H41A H 0.2901 0.8361 0.9733 0.096 Uiso 1 1 calc R . .
H41B H 0.3528 0.8927 0.9341 0.096 Uiso 1 1 calc R . .
C42 C 0.4634(6) 0.8475(7) 1.0036(4) 0.096(4) Uani 1 1 d . . .
H42A H 0.4753 0.8916 1.0432 0.115 Uiso 1 1 calc R . .
H42B H 0.4637 0.7953 1.0192 0.115 Uiso 1 1 calc R . .
C43 C 0.6188(5) 0.8085(4) 0.9776(3) 0.0425(18) Uani 1 1 d . . .
H43A H 0.5714 0.7522 0.9597 0.051 Uiso 1 1 calc R . .
H43B H 0.6628 0.8126 1.0252 0.051 Uiso 1 1 calc R . .
C44 C 0.6969(5) 0.8261(5) 0.9369(3) 0.0465(19) Uani 1 1 d . . .
H44A H 0.7155 0.8859 0.9395 0.056 Uiso 1 1 calc R . .
H44B H 0.7679 0.8103 0.9579 0.056 Uiso 1 1 calc R . .
C45 C 0.5559(6) 0.8080(4) 0.8316(3) 0.0440(18) Uani 1 1 d . . .
H45A H 0.5726 0.8667 0.8297 0.053 Uiso 1 1 calc R . .
H45B H 0.4968 0.7980 0.8541 0.053 Uiso 1 1 calc R . .
C46 C 0.5177(6) 0.7556(4) 0.7621(3) 0.0444(19) Uani 1 1 d . . .
H46A H 0.5692 0.7736 0.7363 0.053 Uiso 1 1 calc R . .
H46B H 0.5166 0.6976 0.7644 0.053 Uiso 1 1 calc R . .
C47 C 0.3631(6) 0.7148(5) 0.6648(4) 0.058(2) Uani 1 1 d . . .
H47A H 0.3750 0.6588 0.6654 0.070 Uiso 1 1 calc R . .
H47B H 0.4007 0.7381 0.6340 0.070 Uiso 1 1 calc R . .
C48 C 0.2434(6) 0.7122(5) 0.6418(4) 0.055(2) Uani 1 1 d . . .
H48A H 0.2345 0.7679 0.6365 0.066 Uiso 1 1 calc R . .
H48B H 0.2110 0.6758 0.5965 0.066 Uiso 1 1 calc R . .
C101 C 1.0318(13) 0.5216(7) 0.4770(7) 0.073(5) Uiso 0.50 1 d PD A -1
H101 H 1.0763 0.5458 0.4515 0.087 Uiso 0.50 1 d PR A -1
C102 C 1.0493(6) 0.4481(5) 0.4956(4) 0.068(2) Uiso 1 1 d D A -1
H102 H 1.1051 0.4234 0.4827 0.081 Uiso 0.50 1 d PR A -1
H106 H 1.0619 0.3956 0.5031 0.081 Uiso 0.50 1 d PR A -2
C103 C 0.9893(9) 0.4089(7) 0.5323(6) 0.058(4) Uiso 0.50 1 d PD A -1
H103 H 1.0014 0.3564 0.5400 0.069 Uiso 0.50 1 d PR A -1
C104 C 0.9137(9) 0.4394(6) 0.5589(5) 0.026(3) Uiso 0.50 1 d PD A -1
H104 H 0.8805 0.4126 0.5883 0.032 Uiso 0.50 1 d PR A -1
C105 C 0.8889(14) 0.5116(8) 0.5405(8) 0.076(5) Uiso 0.50 1 d PD A -1
H105 H 0.8360 0.5349 0.5581 0.091 Uiso 0.50 1 d PR A -1

loop_
_atom_site_aniso_label
_atom_site_aniso_U_11
_atom_site_aniso_U_22
_atom_site_aniso_U_33
_atom_site_aniso_U_23
_atom_site_aniso_U_13
_atom_site_aniso_U_12
Zn1 0.0240(4) 0.0271(4) 0.0335(4) 0.0084(3) 0.0073(3) 0.0058(3)
Zn2 0.0239(4) 0.0262(4) 0.0339(4) 0.0086(3) 0.0097(3) 0.0074(3)
Cl1 0.0397(10) 0.0410(11) 0.0452(11) 0.0094(8) 0.0128(9) 0.0065(8)
K1 0.0285(8) 0.0314(8) 0.0313(8) 0.0098(6) 0.0065(7) 0.0064(6)
O1 0.035(3) 0.043(3) 0.041(3) 0.008(2) 0.014(2) 0.009(2)
O2 0.028(3) 0.039(3) 0.049(3) 0.010(2) 0.004(2) 0.011(2)
O3 0.029(3) 0.033(3) 0.047(3) 0.014(2) 0.014(2) 0.008(2)
O4 0.033(3) 0.029(3) 0.034(3) 0.002(2) 0.014(2) -0.001(2)
O5 0.034(3) 0.037(3) 0.042(3) 0.010(2) 0.017(2) 0.002(2)
O6 0.034(3) 0.039(3) 0.039(3) 0.016(2) 0.011(2) 0.011(2)
O7 0.044(3) 0.048(3) 0.041(3) 0.008(2) 0.011(2) 0.016(2)
O8 0.045(3) 0.052(3) 0.078(4) 0.033(3) 0.030(3) 0.023(3)
O9 0.050(3) 0.086(4) 0.034(3) 0.026(3) 0.019(2) 0.039(3)
O10 0.053(3) 0.092(4) 0.042(3) 0.013(3) 0.014(3) 0.047(3)
O11 0.043(3) 0.058(3) 0.055(3) 0.013(3) 0.022(3) 0.025(3)
O12 0.050(3) 0.052(3) 0.026(3) 0.000(2) 0.011(2) 0.001(3)
Si1 0.0256(10) 0.0264(10) 0.0299(10) 0.0088(8) 0.0069(8) 0.0067(8)
Si2 0.0239(10) 0.0384(11) 0.0343(11) 0.0089(9) 0.0075(8) 0.0082(9)
Si3 0.0289(11) 0.0396(12) 0.0357(11) 0.0108(9) 0.0120(9) 0.0123(9)
Si4 0.0310(11) 0.0280(10) 0.0290(10) 0.0069(8) 0.0081(8) 0.0075(8)
Si5 0.0293(10) 0.0278(10) 0.0301(10) 0.0063(8) 0.0080(8) 0.0062(8)
Si6 0.0338(11) 0.0302(11) 0.0276(10) 0.0084(8) 0.0063(9) 0.0066(9)
Si7 0.0538(13) 0.0289(11) 0.0285(11) 0.0074(9) 0.0128(10) 0.0094(10)
Si8 0.0226(10) 0.0291(10) 0.0234(10) 0.0060(8) 0.0072(8) 0.0053(8)
Si9 0.0316(11) 0.0259(10) 0.0263(10) 0.0054(8) 0.0070(8) 0.0080(8)
Si10 0.0350(11) 0.0354(11) 0.0258(10) 0.0061(8) 0.0059(9) 0.0132(9)
Si11 0.0223(10) 0.0332(11) 0.0292(10) 0.0015(8) 0.0054(8) 0.0046(8)
Si12 0.0206(10) 0.0424(12) 0.0316(11) 0.0014(9) 0.0079(8) -0.0002(9)
Si13 0.0275(10) 0.0351(11) 0.0284(10) 0.0097(8) 0.0106(8) 0.0097(8)
Si14 0.0235(10) 0.0447(12) 0.0317(11) -0.0008(9) 0.0049(9) 0.0021(9)
C1 0.030(4) 0.052(5) 0.051(5) 0.012(4) 0.011(4) -0.003(4)
C2 0.034(4) 0.079(6) 0.051(5) 0.022(4) 0.017(4) 0.021(4)
C3 0.034(4) 0.061(5) 0.046(4) 0.029(4) 0.015(4) 0.008(4)
C4 0.040(4) 0.068(5) 0.049(5) 0.015(4) 0.015(4) 0.027(4)
C5 0.036(4) 0.034(4) 0.045(4) 0.008(3) 0.010(3) -0.003(3)
C6 0.044(4) 0.034(4) 0.040(4) 0.011(3) 0.012(3) 0.011(3)
C7 0.039(4) 0.037(4) 0.047(4) 0.020(3) 0.022(4) 0.011(3)
C8 0.056(5) 0.040(4) 0.031(4) 0.001(3) 0.009(4) 0.012(4)
C9 0.038(4) 0.037(4) 0.038(4) 0.017(3) 0.007(3) 0.009(3)
C10 0.103(7) 0.038(5) 0.058(5) 0.012(4) 0.032(5) 0.031(5)
C11 0.053(5) 0.049(5) 0.050(5) -0.005(4) 0.009(4) -0.009(4)
C12 0.074(6) 0.052(5) 0.039(4) 0.022(4) 0.024(4) 0.029(4)
C13 0.044(4) 0.031(4) 0.042(4) 0.010(3) 0.019(4) 0.003(3)
C14 0.059(5) 0.042(4) 0.038(4) 0.005(3) 0.010(4) 0.020(4)
C15 0.051(5) 0.050(5) 0.038(4) 0.006(4) 0.022(4) 0.000(4)
C16 0.069(6) 0.065(6) 0.043(5) 0.012(4) 0.002(4) 0.038(5)
C17 0.054(5) 0.051(5) 0.042(5) -0.004(4) 0.017(4) -0.027(4)
C18 0.028(4) 0.086(6) 0.042(5) -0.013(4) 0.008(4) 0.023(4)
C19 0.054(5) 0.044(5) 0.042(4) 0.018(4) 0.018(4) 0.006(4)
C20 0.043(4) 0.042(4) 0.030(4) -0.003(3) 0.015(3) 0.008(3)
C21 0.026(4) 0.061(5) 0.048(4) 0.011(4) 0.014(3) 0.019(4)
C22 0.032(4) 0.046(5) 0.045(4) 0.002(4) 0.011(3) -0.003(3)
C23 0.048(5) 0.059(5) 0.039(4) 0.002(4) 0.017(4) -0.004(4)
C24 0.032(4) 0.080(6) 0.048(5) -0.002(4) 0.001(4) 0.012(4)
C25 0.042(5) 0.042(5) 0.044(5) 0.007(4) -0.001(4) 0.010(4)
C26 0.026(4) 0.035(4) 0.050(5) 0.002(3) -0.002(4) 0.004(3)
C27 0.030(4) 0.037(4) 0.054(5) 0.004(4) 0.017(4) -0.001(3)
C28 0.032(4) 0.045(5) 0.054(5) 0.020(4) 0.017(4) 0.005(4)
C29 0.029(4) 0.052(5) 0.039(4) 0.016(4) 0.013(3) 0.007(4)
C30 0.028(4) 0.044(4) 0.032(4) 0.004(3) 0.011(3) 0.004(3)
C31 0.045(5) 0.038(4) 0.041(4) 0.002(3) 0.012(4) -0.010(4)
C32 0.040(4) 0.035(4) 0.055(5) 0.013(4) 0.021(4) -0.006(4)
C33 0.039(4) 0.042(5) 0.051(5) 0.014(4) 0.020(4) 0.001(3)
C34 0.045(5) 0.042(5) 0.048(5) 0.018(4) 0.026(4) 0.012(4)
C35 0.035(4) 0.068(5) 0.042(4) 0.033(4) 0.015(4) 0.027(4)
C36 0.033(4) 0.069(6) 0.029(4) 0.009(4) 0.008(3) 0.023(4)
C37 0.070(6) 0.057(6) 0.085(7) 0.011(5) 0.021(5) 0.035(5)
C38 0.065(6) 0.024(4) 0.122(8) 0.017(5) 0.047(6) 0.012(4)
C39 0.035(5) 0.062(6) 0.163(10) 0.066(7) 0.031(6) 0.029(5)
C40 0.044(5) 0.129(9) 0.073(7) 0.075(7) 0.018(5) 0.028(6)
C41 0.057(6) 0.159(10) 0.032(5) 0.000(5) 0.012(4) 0.064(6)
C42 0.042(5) 0.221(12) 0.028(5) 0.002(6) 0.008(4) 0.060(7)
C43 0.032(4) 0.046(5) 0.049(5) 0.009(4) 0.012(4) 0.009(4)
C44 0.026(4) 0.069(5) 0.043(5) 0.016(4) 0.007(4) 0.011(4)
C45 0.047(5) 0.041(4) 0.045(5) 0.002(4) 0.015(4) 0.018(4)
C46 0.054(5) 0.033(4) 0.050(5) 0.014(4) 0.017(4) 0.012(4)
C47 0.061(6) 0.073(6) 0.042(5) 0.018(4) 0.022(4) 0.009(5)
C48 0.058(6) 0.074(6) 0.040(5) 0.011(4) 0.017(4) 0.028(5)

loop_
_atom_type_symbol
_atom_type_description
_atom_type_scat_dispersion_real
_atom_type_scat_dispersion_imag
_atom_type_scat_source
C C 0.0033 0.0016 'International Tables Vol C Tables 4.2.6.8 and 6.1.1.4'
H H 0.0000 0.0000 'International Tables Vol C Tables 4.2.6.8 and 6.1.1.4'
Si Si 0.0817 0.0704 'International Tables Vol C Tables 4.2.6.8 and 6.1.1.4'
K K 0.2009 0.2494 'International Tables Vol C Tables 4.2.6.8 and 6.1.1.4'
O O 0.0106 0.0060 'International Tables Vol C Tables 4.2.6.8 and 6.1.1.4'
Zn Zn 0.2839 1.4301 'International Tables Vol C Tables 4.2.6.8 and 6.1.1.4'
Cl Cl 0.1484 0.1585 'International Tables Vol C Tables 4.2.6.8 and 6.1.1.4'

loop_
_geom_angle_atom_site_label_1
_geom_angle_atom_site_label_2
_geom_angle_atom_site_label_3
_geom_angle
Si4 Zn1 Si11 149.37(7)
Si4 Zn1 Cl1 106.00(7)
Si11 Zn1 Cl1 104.12(7)
Si4 Zn1 Zn2 106.57(6)
Si11 Zn1 Zn2 88.06(6)
Cl1 Zn1 Zn2 51.32(5)
Si8 Zn2 Si1 154.92(7)
Si8 Zn2 Cl1 104.41(6)
Si1 Zn2 Cl1 99.36(6)
Si8 Zn2 Zn1 103.37(5)
Si1 Zn2 Zn1 85.42(5)
Cl1 Zn2 Zn1 50.91(5)
Zn1 Cl1 Zn2 77.77(6)
O8 K1 O5 135.92(15)
O8 K1 O7 58.78(14)
O5 K1 O7 116.21(14)
O8 K1 O2 72.26(13)
O5 K1 O2 148.61(13)
O7 K1 O2 89.04(13)
O8 K1 O3 75.49(13)
O5 K1 O3 108.65(13)
O7 K1 O3 130.88(14)
O2 K1 O3 58.78(12)
O8 K1 O6 136.78(14)
O5 K1 O6 58.78(12)
O7 K1 O6 78.19(13)
O2 K1 O6 113.72(13)
O3 K1 O6 146.06(12)
O8 K1 O9 59.25(16)
O5 K1 O9 78.53(15)
O7 K1 O9 92.88(13)
O2 K1 O9 120.77(14)
O3 K1 O9 76.95(12)
O6 K1 O9 124.58(14)
O8 K1 O1 111.64(15)
O5 K1 O1 108.44(13)
O7 K1 O1 76.26(12)
O2 K1 O1 57.38(13)
O3 K1 O1 108.04(12)
O6 K1 O1 56.39(12)
O9 K1 O1 168.83(13)
O8 K1 O4 126.44(14)
O5 K1 O4 56.71(12)
O7 K1 O4 172.83(13)
O2 K1 O4 97.28(13)
O3 K1 O4 55.99(12)
O6 K1 O4 96.09(12)
O9 K1 O4 86.80(13)
O1 K1 O4 104.30(12)
O8 K1 C33 132.37(15)
O5 K1 C33 22.65(13)
O7 K1 C33 94.89(15)
O2 K1 C33 152.36(15)
O3 K1 C33 131.30(14)
O6 K1 C33 41.42(14)
O9 K1 C33 86.41(16)
O1 K1 C33 97.00(15)
O4 K1 C33 77.94(14)
C36 O1 C25 112.2(5)
C36 O1 K1 116.2(3)
C25 O1 K1 107.5(4)
C27 O2 C26 111.4(5)
C27 O2 K1 119.7(4)
C26 O2 K1 120.2(4)
C29 O3 C28 113.2(5)
C29 O3 K1 116.5(3)
C28 O3 K1 109.2(4)
C31 O4 C30 111.8(4)
C31 O4 K1 117.7(4)
C30 O4 K1 119.1(3)
C32 O5 C33 113.0(5)
C32 O5 K1 114.7(3)
C33 O5 K1 107.5(3)
C35 O6 C34 111.0(5)
C35 O6 K1 118.8(4)
C34 O6 K1 119.5(3)
C37 O7 C48 115.0(6)
C37 O7 K1 120.4(4)
C48 O7 K1 120.0(4)
C39 O8 C38 115.0(6)
C39 O8 K1 116.3(4)
C38 O8 K1 109.1(4)
C41 O9 C40 115.0(6)
C41 O9 K1 109.0(4)
C40 O9 K1 110.1(4)
C43 O10 C42 114.5(6)
C44 O11 C45 112.8(5)
C46 O12 C47 111.3(5)
Si6 Si1 Si5 109.99(9)
Si6 Si1 Si2 113.20(10)
Si5 Si1 Si2 99.32(9)
Si6 Si1 Zn2 112.99(9)
Si5 Si1 Zn2 113.03(8)
Si2 Si1 Zn2 107.57(8)
C1 Si2 C2 104.2(3)
C1 Si2 Si1 113.5(2)
C2 Si2 Si1 112.3(2)
C1 Si2 Si3 113.8(2)
C2 Si2 Si3 106.7(2)
Si1 Si2 Si3 106.29(10)
C4 Si3 C3 106.0(3)
C4 Si3 Si4 113.3(2)
C3 Si3 Si4 110.4(2)
C4 Si3 Si2 108.2(2)
C3 Si3 Si2 115.0(2)
Si4 Si3 Si2 104.11(10)
Si7 Si4 Si3 115.04(10)
Si7 Si4 Si5 114.42(10)
Si3 Si4 Si5 102.26(9)
Si7 Si4 Zn1 119.58(9)
Si3 Si4 Zn1 107.68(9)
Si5 Si4 Zn1 94.87(8)
C6 Si5 C5 105.9(3)
C6 Si5 Si4 113.4(2)
C5 Si5 Si4 111.7(2)
C6 Si5 Si1 112.8(2)
C5 Si5 Si1 113.0(2)
Si4 Si5 Si1 100.17(9)
C7 Si6 C8 107.6(3)
C7 Si6 C9 107.5(3)
C8 Si6 C9 108.0(3)
C7 Si6 Si1 108.8(2)
C8 Si6 Si1 110.5(2)
C9 Si6 Si1 114.2(2)
C11 Si7 C12 107.0(3)
C11 Si7 C10 108.1(4)
C12 Si7 C10 107.3(3)
C11 Si7 Si4 109.5(2)
C12 Si7 Si4 110.7(2)
C10 Si7 Si4 113.9(3)
Si12 Si8 Si9 97.96(9)
Si12 Si8 Si13 109.76(9)
Si9 Si8 Si13 116.86(9)
Si12 Si8 Zn2 99.21(8)
Si9 Si8 Zn2 109.36(8)
Si13 Si8 Zn2 119.85(9)
C13 Si9 C14 106.3(3)
C13 Si9 Si8 112.7(2)
C14 Si9 Si8 113.0(2)
C13 Si9 Si10 113.0(2)
C14 Si9 Si10 106.7(2)
Si8 Si9 Si10 105.09(9)
C16 Si10 C15 102.8(3)
C16 Si10 Si11 114.6(3)
C15 Si10 Si11 112.0(2)
C16 Si10 Si9 107.8(2)
C15 Si10 Si9 114.5(2)
Si11 Si10 Si9 105.29(9)
Si14 Si11 Si12 114.07(10)
Si14 Si11 Si10 114.35(10)
Si12 Si11 Si10 98.10(9)
Si14 Si11 Zn1 110.58(9)
Si12 Si11 Zn1 115.70(9)
Si10 Si11 Zn1 103.03(8)
C17 Si12 C18 106.9(3)
C17 Si12 Si8 111.6(2)
C18 Si12 Si8 113.9(2)
C17 Si12 Si11 115.0(2)
C18 Si12 Si11 109.0(2)
Si8 Si12 Si11 100.43(9)
C19 Si13 C21 109.0(3)
C19 Si13 C20 106.2(3)
C21 Si13 C20 107.4(3)
C19 Si13 Si8 108.3(2)
C21 Si13 Si8 111.8(2)
C20 Si13 Si8 114.0(2)
C24 Si14 C23 107.2(3)
C24 Si14 C22 108.3(3)
C23 Si14 C22 109.0(3)
C24 Si14 Si11 113.8(2)
C23 Si14 Si11 110.4(2)
C22 Si14 Si11 108.0(2)
O1 C25 C26 109.1(5)
O2 C26 C25 108.5(5)
O2 C27 C28 108.2(5)
O3 C28 C27 113.5(5)
O3 C29 C30 109.2(5)
O4 C30 C29 108.1(5)
O4 C31 C32 108.1(5)
O5 C32 C31 107.8(5)
O5 C33 C34 114.3(5)
O5 C33 K1 49.8(3)
C34 C33 K1 89.4(4)
O6 C34 C33 106.7(5)
O6 C35 C36 108.6(5)
O1 C36 C35 108.3(5)
O7 C37 C38 107.6(6)
O8 C38 C37 114.4(6)
O8 C39 C40 109.7(7)
O9 C40 C39 108.0(6)
O9 C41 C42 114.5(7)
O10 C42 C41 109.2(6)
O10 C43 C44 109.4(6)
O11 C44 C43 115.6(6)
O11 C45 C46 106.2(5)
O12 C46 C45 106.8(5)
O12 C47 C48 108.1(6)
O7 C48 C47 117.1(6)
C103 C102 C101 122.5(9)
C104 C103 C102 124.8(9)
C103 C104 C105 115.7(9)

loop_
_geom_bond_atom_site_label_1
_geom_bond_atom_site_label_2
_geom_bond_distance
Zn1 Si4 2.3783(19)
Zn1 Si11 2.3882(19)
Zn1 Cl1 2.454(2)
Zn1 Zn2 3.0902(15)
Zn2 Si8 2.3871(19)
Zn2 Si1 2.4074(19)
Zn2 Cl1 2.4686(19)
K1 O8 2.821(5)
K1 O5 2.835(4)
K1 O7 2.887(5)
K1 O2 2.910(5)
K1 O3 2.931(4)
K1 O6 2.932(4)
K1 O9 2.950(5)
K1 O1 2.953(5)
K1 O4 2.969(4)
K1 C33 3.538(7)
O1 C36 1.410(7)
O1 C25 1.432(7)
O2 C27 1.422(7)
O2 C26 1.423(7)
O3 C29 1.407(7)
O3 C28 1.420(7)
O4 C31 1.420(7)
O4 C30 1.424(7)
O5 C32 1.419(7)
O5 C33 1.429(7)
O6 C35 1.416(7)
O6 C34 1.420(7)
O7 C37 1.406(8)
O7 C48 1.439(8)
O8 C39 1.408(8)
O8 C38 1.434(9)
O9 C41 1.424(9)
O9 C40 1.446(9)
O10 C43 1.389(7)
O10 C42 1.409(9)
O11 C44 1.423(7)
O11 C45 1.430(7)
O12 C46 1.403(7)
O12 C47 1.415(8)
Si1 Si6 2.329(2)
Si1 Si5 2.348(3)
Si1 Si2 2.358(2)
Si2 C1 1.872(7)
Si2 C2 1.891(6)
Si2 Si3 2.363(3)
Si3 C4 1.895(6)
Si3 C3 1.898(6)
Si3 Si4 2.332(3)
Si4 Si7 2.320(3)
Si4 Si5 2.340(2)
Si5 C6 1.894(6)
Si5 C5 1.896(6)
Si6 C7 1.883(6)
Si6 C8 1.886(6)
Si6 C9 1.889(6)
Si7 C11 1.866(7)
Si7 C12 1.879(6)
Si7 C10 1.882(7)
Si8 Si12 2.337(3)
Si8 Si9 2.342(2)
Si8 Si13 2.342(2)
Si9 C13 1.881(6)
Si9 C14 1.894(6)
Si9 Si10 2.368(3)
Si10 C16 1.894(6)
Si10 C15 1.899(6)
Si10 Si11 2.344(3)
Si11 Si14 2.324(3)
Si11 Si12 2.343(2)
Si12 C17 1.881(7)
Si12 C18 1.883(6)
Si13 C19 1.863(6)
Si13 C21 1.883(6)
Si13 C20 1.885(6)
Si14 C24 1.886(7)
Si14 C23 1.887(7)
Si14 C22 1.896(6)
C25 C26 1.504(9)
C27 C28 1.512(8)
C29 C30 1.494(8)
C31 C32 1.496(8)
C33 C34 1.517(8)
C35 C36 1.504(9)
C37 C38 1.486(10)
C39 C40 1.477(11)
C41 C42 1.535(9)
C43 C44 1.491(8)
C45 C46 1.496(8)
C47 C48 1.450(9)
C101 C102 1.400(8)
C102 C103 1.381(8)
C103 C104 1.369(9)
C104 C105 1.401(9)

loop_
_geom_torsion_atom_site_label_1
_geom_torsion_atom_site_label_2
_geom_torsion_atom_site_label_3
_geom_torsion_atom_site_label_4
_geom_torsion
Si4 Zn1 Zn2 Si8 164.68(6)
Si11 Zn1 Zn2 Si8 12.03(6)
Cl1 Zn1 Zn2 Si8 -97.84(7)
Si4 Zn1 Zn2 Si1 8.49(7)
Si11 Zn1 Zn2 Si1 -144.16(7)
Cl1 Zn1 Zn2 Si1 105.97(7)
Si4 Zn1 Zn2 Cl1 -97.48(7)
Si11 Zn1 Zn2 Cl1 109.87(7)
Si4 Zn1 Cl1 Zn2 98.66(6)
Si11 Zn1 Cl1 Zn2 -75.75(7)
Si8 Zn2 Cl1 Zn1 95.68(6)
Si1 Zn2 Cl1 Zn1 -76.23(6)
O8 K1 O1 C36 -111.1(4)
O5 K1 O1 C36 50.2(4)
O7 K1 O1 C36 -63.2(4)
O2 K1 O1 C36 -161.0(4)
O3 K1 O1 C36 167.8(4)
O6 K1 O1 C36 21.6(4)
O9 K1 O1 C36 -77.1(8)
O4 K1 O1 C36 109.4(4)
C33 K1 O1 C36 30.1(4)
O8 K1 O1 C25 15.5(4)
O5 K1 O1 C25 176.8(4)
O7 K1 O1 C25 63.3(4)
O2 K1 O1 C25 -34.5(4)
O3 K1 O1 C25 -65.6(4)
O6 K1 O1 C25 148.1(4)
O9 K1 O1 C25 49.4(9)
O4 K1 O1 C25 -124.0(4)
C33 K1 O1 C25 156.7(4)
O8 K1 O2 C27 86.3(4)
O5 K1 O2 C27 -71.2(5)
O7 K1 O2 C27 143.7(4)
O3 K1 O2 C27 2.9(4)
O6 K1 O2 C27 -139.6(4)
O9 K1 O2 C27 50.9(4)
O1 K1 O2 C27 -142.0(4)
O4 K1 O2 C27 -39.7(4)
C33 K1 O2 C27 -117.6(5)
O8 K1 O2 C26 -128.8(4)
O5 K1 O2 C26 73.7(5)
O7 K1 O2 C26 -71.4(4)
O3 K1 O2 C26 147.8(4)
O6 K1 O2 C26 5.3(4)
O9 K1 O2 C26 -164.2(4)
O1 K1 O2 C26 2.9(4)
O4 K1 O2 C26 105.2(4)
C33 K1 O2 C26 27.3(6)
O8 K1 O3 C29 180.0(4)
O5 K1 O3 C29 45.9(4)
O7 K1 O3 C29 -158.8(4)
O2 K1 O3 C29 -102.2(4)
O6 K1 O3 C29 -15.5(5)
O9 K1 O3 C29 118.8(4)
O1 K1 O3 C29 -71.6(4)
O4 K1 O3 C29 23.8(4)
C33 K1 O3 C29 45.6(4)
O8 K1 O3 C28 -50.2(4)
O5 K1 O3 C28 175.7(3)
O7 K1 O3 C28 -28.9(4)
O2 K1 O3 C28 27.7(3)
O6 K1 O3 C28 114.3(4)
O9 K1 O3 C28 -111.3(4)
O1 K1 O3 C28 58.3(4)
O4 K1 O3 C28 153.7(4)
C33 K1 O3 C28 175.5(3)
O8 K1 O4 C31 122.2(4)
O5 K1 O4 C31 -3.5(4)
O7 K1 O4 C31 -12.8(12)
O2 K1 O4 C31 -164.5(4)
O3 K1 O4 C31 151.2(4)
O6 K1 O4 C31 -49.6(4)
O9 K1 O4 C31 74.8(4)
O1 K1 O4 C31 -106.4(4)
C33 K1 O4 C31 -12.2(4)
O8 K1 O4 C30 -18.4(4)
O5 K1 O4 C30 -144.1(4)
O7 K1 O4 C30 -153.4(10)
O2 K1 O4 C30 54.9(4)
O3 K1 O4 C30 10.7(4)
O6 K1 O4 C30 169.8(4)
O9 K1 O4 C30 -65.7(4)
O1 K1 O4 C30 113.0(4)
C33 K1 O4 C30 -152.7(4)
O8 K1 O5 C32 -141.1(4)
O7 K1 O5 C32 147.7(4)
O2 K1 O5 C32 7.3(5)
O3 K1 O5 C32 -52.9(4)
O6 K1 O5 C32 92.1(4)
O9 K1 O5 C32 -124.7(4)
O1 K1 O5 C32 64.3(4)
O4 K1 O5 C32 -31.0(4)
C33 K1 O5 C32 126.6(6)
O8 K1 O5 C33 92.3(4)
O7 K1 O5 C33 21.1(4)
O2 K1 O5 C33 -119.3(4)
O3 K1 O5 C33 -179.5(4)
O6 K1 O5 C33 -34.5(4)
O9 K1 O5 C33 108.7(4)
O1 K1 O5 C33 -62.3(4)
O4 K1 O5 C33 -157.6(4)
O8 K1 O6 C35 100.2(4)
O5 K1 O6 C35 -134.2(4)
O7 K1 O6 C35 94.9(4)
O2 K1 O6 C35 11.3(4)
O3 K1 O6 C35 -57.5(5)
O9 K1 O6 C35 -179.7(4)
O1 K1 O6 C35 13.7(4)
O4 K1 O6 C35 -89.4(4)
C33 K1 O6 C35 -153.4(5)
O8 K1 O6 C34 -118.5(4)
O5 K1 O6 C34 7.1(4)
O7 K1 O6 C34 -123.8(4)
O2 K1 O6 C34 152.6(4)
O3 K1 O6 C34 83.7(5)
O9 K1 O6 C34 -38.5(4)
O1 K1 O6 C34 155.0(4)
O4 K1 O6 C34 51.8(4)
C33 K1 O6 C34 -12.1(4)
O8 K1 O7 C37 4.7(5)
O5 K1 O7 C37 134.4(5)
O2 K1 O7 C37 -65.0(5)
O3 K1 O7 C37 -19.4(5)
O6 K1 O7 C37 -179.5(5)
O9 K1 O7 C37 55.8(5)
O1 K1 O7 C37 -121.6(5)
O4 K1 O7 C37 143.0(10)
C33 K1 O7 C37 142.4(5)
O8 K1 O7 C48 -150.1(5)
O5 K1 O7 C48 -20.5(5)
O2 K1 O7 C48 140.1(4)
O3 K1 O7 C48 -174.3(4)
O6 K1 O7 C48 25.6(4)
O9 K1 O7 C48 -99.1(4)
O1 K1 O7 C48 83.6(4)
O4 K1 O7 C48 -11.9(13)
C33 K1 O7 C48 -12.5(4)
O5 K1 O8 C39 3.7(6)
O7 K1 O8 C39 100.4(6)
O2 K1 O8 C39 -159.6(6)
O3 K1 O8 C39 -98.3(6)
O6 K1 O8 C39 94.3(6)
O9 K1 O8 C39 -15.0(5)
O1 K1 O8 C39 157.7(5)
O4 K1 O8 C39 -73.7(6)
C33 K1 O8 C39 35.1(6)
O5 K1 O8 C38 -128.3(4)
O7 K1 O8 C38 -31.6(4)
O2 K1 O8 C38 68.3(4)
O3 K1 O8 C38 129.7(4)
O6 K1 O8 C38 -37.7(5)
O9 K1 O8 C38 -147.0(4)
O1 K1 O8 C38 25.7(4)
O4 K1 O8 C38 154.3(4)
C33 K1 O8 C38 -96.9(4)
O8 K1 O9 C41 -147.4(5)
O5 K1 O9 C41 45.7(5)
O7 K1 O9 C41 161.9(5)
O2 K1 O9 C41 -107.5(5)
O3 K1 O9 C41 -66.7(5)
O6 K1 O9 C41 84.3(5)
O1 K1 O9 C41 175.4(7)
O4 K1 O9 C41 -10.9(5)
C33 K1 O9 C41 67.2(5)
O8 K1 O9 C40 -20.4(5)
O5 K1 O9 C40 172.8(5)
O7 K1 O9 C40 -71.1(5)
O2 K1 O9 C40 19.5(5)
O3 K1 O9 C40 60.3(5)
O6 K1 O9 C40 -148.7(5)
O1 K1 O9 C40 -57.5(9)
O4 K1 O9 C40 116.1(5)
C33 K1 O9 C40 -165.8(5)
Si8 Zn2 Si1 Si6 43.30(19)
Cl1 Zn2 Si1 Si6 -155.45(9)
Zn1 Zn2 Si1 Si6 155.41(8)
Si8 Zn2 Si1 Si5 -82.42(17)
Cl1 Zn2 Si1 Si5 78.83(9)
Zn1 Zn2 Si1 Si5 29.70(8)
Si8 Zn2 Si1 Si2 168.98(13)
Cl1 Zn2 Si1 Si2 -29.78(9)
Zn1 Zn2 Si1 Si2 -78.91(8)
Si6 Si1 Si2 C1 85.0(3)
Si5 Si1 Si2 C1 -158.4(2)
Zn2 Si1 Si2 C1 -40.5(3)
Si6 Si1 Si2 C2 -32.8(3)
Si5 Si1 Si2 C2 83.8(3)
Zn2 Si1 Si2 C2 -158.4(3)
Si6 Si1 Si2 Si3 -149.15(10)
Si5 Si1 Si2 Si3 -32.59(11)
Zn2 Si1 Si2 Si3 85.30(10)
C1 Si2 Si3 C4 -110.8(3)
C2 Si2 Si3 C4 3.6(3)
Si1 Si2 Si3 C4 123.6(3)
C1 Si2 Si3 C3 7.5(3)
C2 Si2 Si3 C3 121.9(3)
Si1 Si2 Si3 C3 -118.1(2)
C1 Si2 Si3 Si4 128.4(2)
C2 Si2 Si3 Si4 -117.2(2)
Si1 Si2 Si3 Si4 2.79(12)
C4 Si3 Si4 Si7 35.8(3)
C3 Si3 Si4 Si7 -82.9(3)
Si2 Si3 Si4 Si7 153.18(10)
C4 Si3 Si4 Si5 -88.8(2)
C3 Si3 Si4 Si5 152.5(2)
Si2 Si3 Si4 Si5 28.53(11)
C4 Si3 Si4 Zn1 171.9(2)
C3 Si3 Si4 Zn1 53.2(3)
Si2 Si3 Si4 Zn1 -70.70(10)
Si11 Zn1 Si4 Si7 -46.91(18)
Cl1 Zn1 Si4 Si7 143.78(10)
Zn2 Zn1 Si4 Si7 -162.59(8)
Si11 Zn1 Si4 Si3 179.32(11)
Cl1 Zn1 Si4 Si3 10.01(10)
Zn2 Zn1 Si4 Si3 63.64(9)
Si11 Zn1 Si4 Si5 74.79(15)
Cl1 Zn1 Si4 Si5 -94.52(8)
Zn2 Zn1 Si4 Si5 -40.89(8)
Si7 Si4 Si5 C6 -54.3(3)
Si3 Si4 Si5 C6 70.8(2)
Zn1 Si4 Si5 C6 -179.9(2)
Si7 Si4 Si5 C5 65.3(2)
Si3 Si4 Si5 C5 -169.6(2)
Zn1 Si4 Si5 C5 -60.3(2)
Si7 Si4 Si5 Si1 -174.72(10)
Si3 Si4 Si5 Si1 -49.66(10)
Zn1 Si4 Si5 Si1 59.63(9)
Si6 Si1 Si5 C6 48.2(2)
Si2 Si1 Si5 C6 -70.8(2)
Zn2 Si1 Si5 C6 175.5(2)
Si6 Si1 Si5 C5 -72.0(2)
Si2 Si1 Si5 C5 169.0(2)
Zn2 Si1 Si5 C5 55.3(2)
Si6 Si1 Si5 Si4 169.00(9)
Si2 Si1 Si5 Si4 50.02(10)
Zn2 Si1 Si5 Si4 -63.69(10)
Si5 Si1 Si6 C7 58.8(2)
Si2 Si1 Si6 C7 168.9(2)
Zn2 Si1 Si6 C7 -68.5(2)
Si5 Si1 Si6 C8 176.7(2)
Si2 Si1 Si6 C8 -73.2(3)
Zn2 Si1 Si6 C8 49.4(3)
Si5 Si1 Si6 C9 -61.3(2)
Si2 Si1 Si6 C9 48.8(2)
Zn2 Si1 Si6 C9 171.4(2)
Si3 Si4 Si7 C11 -177.9(3)
Si5 Si4 Si7 C11 -59.9(3)
Zn1 Si4 Si7 C11 51.6(3)
Si3 Si4 Si7 C12 64.4(3)
Si5 Si4 Si7 C12 -177.6(2)
Zn1 Si4 Si7 C12 -66.2(3)
Si3 Si4 Si7 C10 -56.7(3)
Si5 Si4 Si7 C10 61.3(3)
Zn1 Si4 Si7 C10 172.7(3)
Si1 Zn2 Si8 Si12 66.90(17)
Cl1 Zn2 Si8 Si12 -93.98(8)
Zn1 Zn2 Si8 Si12 -41.43(8)
Si1 Zn2 Si8 Si9 168.77(13)
Cl1 Zn2 Si8 Si9 7.88(9)
Zn1 Zn2 Si8 Si9 60.44(8)
Si1 Zn2 Si8 Si13 -52.3(2)
Cl1 Zn2 Si8 Si13 146.81(9)
Zn1 Zn2 Si8 Si13 -160.64(8)
Si12 Si8 Si9 C13 157.0(2)
Si13 Si8 Si9 C13 -86.0(2)
Zn2 Si8 Si9 C13 54.3(2)
Si12 Si8 Si9 C14 -82.5(2)
Si13 Si8 Si9 C14 34.5(3)
Zn2 Si8 Si9 C14 174.8(2)
Si12 Si8 Si9 Si10 33.49(10)
Si13 Si8 Si9 Si10 150.46(9)
Zn2 Si8 Si9 Si10 -69.24(10)
C13 Si9 Si10 C16 112.9(3)
C14 Si9 Si10 C16 -3.6(4)
Si8 Si9 Si10 C16 -123.8(3)
C13 Si9 Si10 C15 -0.9(3)
C14 Si9 Si10 C15 -117.4(3)
Si8 Si9 Si10 C15 122.4(3)
C13 Si9 Si10 Si11 -124.4(2)
C14 Si9 Si10 Si11 119.1(2)
Si8 Si9 Si10 Si11 -1.10(11)
C16 Si10 Si11 Si14 -34.5(3)
C15 Si10 Si11 Si14 82.1(3)
Si9 Si10 Si11 Si14 -152.78(10)
C16 Si10 Si11 Si12 86.6(3)
C15 Si10 Si11 Si12 -156.8(2)
Si9 Si10 Si11 Si12 -31.68(10)
C16 Si10 Si11 Zn1 -154.5(2)
C15 Si10 Si11 Zn1 -37.9(2)
Si9 Si10 Si11 Zn1 87.17(10)
Si4 Zn1 Si11 Si14 35.15(17)
Cl1 Zn1 Si11 Si14 -155.44(9)
Zn2 Zn1 Si11 Si14 155.35(9)
Si4 Zn1 Si11 Si12 -96.46(15)
Cl1 Zn1 Si11 Si12 72.95(11)
Zn2 Zn1 Si11 Si12 23.74(9)
Si4 Zn1 Si11 Si10 157.76(11)
Cl1 Zn1 Si11 Si10 -32.83(9)
Zn2 Zn1 Si11 Si10 -82.04(8)
Si9 Si8 Si12 C17 -177.1(3)
Si13 Si8 Si12 C17 60.6(3)
Zn2 Si8 Si12 C17 -65.8(3)
Si9 Si8 Si12 C18 61.7(3)
Si13 Si8 Si12 C18 -60.7(3)
Zn2 Si8 Si12 C18 172.9(3)
Si9 Si8 Si12 Si11 -54.68(10)
Si13 Si8 Si12 Si11 -177.03(9)
Zn2 Si8 Si12 Si11 56.53(10)
Si14 Si11 Si12 C17 -64.8(3)
Si10 Si11 Si12 C17 173.9(3)
Zn1 Si11 Si12 C17 65.2(3)
Si14 Si11 Si12 C18 55.3(3)
Si10 Si11 Si12 C18 -66.0(3)
Zn1 Si11 Si12 C18 -174.8(3)
Si14 Si11 Si12 Si8 175.27(10)
Si10 Si11 Si12 Si8 53.96(10)
Zn1 Si11 Si12 Si8 -54.78(12)
Si12 Si8 Si13 C19 -69.7(3)
Si9 Si8 Si13 C19 180.0(2)
Zn2 Si8 Si13 C19 44.0(3)
Si12 Si8 Si13 C21 50.3(3)
Si9 Si8 Si13 C21 -60.0(3)
Zn2 Si8 Si13 C21 164.0(2)
Si12 Si8 Si13 C20 172.3(2)
Si9 Si8 Si13 C20 62.0(3)
Zn2 Si8 Si13 C20 -74.0(3)
Si12 Si11 Si14 C24 -62.3(3)
Si10 Si11 Si14 C24 49.5(3)
Zn1 Si11 Si14 C24 165.2(3)
Si12 Si11 Si14 C23 58.3(3)
Si10 Si11 Si14 C23 170.1(2)
Zn1 Si11 Si14 C23 -74.2(3)
Si12 Si11 Si14 C22 177.4(2)
Si10 Si11 Si14 C22 -70.8(3)
Zn1 Si11 Si14 C22 44.9(3)
C36 O1 C25 C26 -164.7(5)
K1 O1 C25 C26 66.5(5)
C27 O2 C26 C25 175.1(5)
K1 O2 C26 C25 27.6(6)
O1 C25 C26 O2 -64.0(7)
C26 O2 C27 C28 -178.5(5)
K1 O2 C27 C28 -30.8(6)
C29 O3 C28 C27 72.3(7)
K1 O3 C28 C27 -59.3(6)
O2 C27 C28 O3 61.7(7)
C28 O3 C29 C30 176.8(5)
K1 O3 C29 C30 -55.3(6)
C31 O4 C30 C29 176.5(5)
K1 O4 C30 C29 -40.7(6)
O3 C29 C30 O4 62.1(6)
C30 O4 C31 C32 177.6(5)
K1 O4 C31 C32 34.3(7)
C33 O5 C32 C31 -172.8(5)
K1 O5 C32 C31 63.5(6)
O4 C31 C32 O5 -63.1(7)
C32 O5 C33 C34 -60.9(7)
K1 O5 C33 C34 66.7(6)
C32 O5 C33 K1 -127.6(5)
O8 K1 C33 O5 -109.8(4)
O7 K1 C33 O5 -161.0(4)
O2 K1 C33 O5 101.6(4)
O3 K1 C33 O5 0.7(4)
O6 K1 C33 O5 133.0(5)
O9 K1 C33 O5 -68.5(4)
O1 K1 C33 O5 122.2(4)
O4 K1 C33 O5 19.0(3)
O8 K1 C33 C34 127.1(4)
O5 K1 C33 C34 -123.1(6)
O7 K1 C33 C34 75.8(4)
O2 K1 C33 C34 -21.5(6)
O3 K1 C33 C34 -122.5(4)
O6 K1 C33 C34 9.9(3)
O9 K1 C33 C34 168.4(4)
O1 K1 C33 C34 -0.9(4)
O4 K1 C33 C34 -104.1(4)
C35 O6 C34 C33 163.9(5)
K1 O6 C34 C33 19.8(6)
O5 C33 C34 O6 -58.7(7)
K1 C33 C34 O6 -14.2(4)
C34 O6 C35 C36 171.0(5)
K1 O6 C35 C36 -44.7(6)
C25 O1 C36 C35 -176.8(5)
K1 O1 C36 C35 -52.6(6)
O6 C35 C36 O1 63.4(6)
C48 O7 C37 C38 177.8(6)
K1 O7 C37 C38 21.8(8)
C39 O8 C38 C37 -70.2(8)
K1 O8 C38 C37 62.5(7)
O7 C37 C38 O8 -56.8(9)
C38 O8 C39 C40 178.7(6)
K1 O8 C39 C40 49.5(8)
C41 O9 C40 C39 176.5(6)
K1 O9 C40 C39 53.0(7)
O8 C39 C40 O9 -70.0(8)
C40 O9 C41 C42 72.6(9)
K1 O9 C41 C42 -163.3(6)
C43 O10 C42 C41 -123.9(8)
O9 C41 C42 O10 65.3(11)
C42 O10 C43 C44 172.1(6)
C45 O11 C44 C43 61.3(8)
O10 C43 C44 O11 -89.3(7)
C44 O11 C45 C46 -175.1(5)
C47 O12 C46 C45 -178.2(6)
O11 C45 C46 O12 168.1(5)
C46 O12 C47 C48 167.1(6)
C37 O7 C48 C47 -63.2(9)
K1 O7 C48 C47 93.0(7)
O12 C47 C48 O7 -55.6(9)
C101 C102 C103 C104 -5.2(15)
C102 C103 C104 C105 6.9(18)
